data_7026372
loop_
_publ_author_name
'Chandrasekhar, Naisa'
'Chandrasekar, Rajadurai'

_publ_section_title
;
 &quot;Super hybrid tridentate ligands&quot;:
 4-substituted-2-(1-butyl-1H-1,2,3-triazol-4-yl)-6-(1H-pyrazol-1-yl)pyridine
 ligands coordinated to Fe(ii) ions display above room temperature spin
 transitions.
;
_journal_issue 41
_journal_name_full 'Dalton transactions (Cambridge, England : 2003)'
_journal_page_first 9872
_journal_page_last 9878
_journal_paper_doi 10.1039/c0dt00373e
_journal_volume 39
_journal_year 2010
_chemical_formula_moiety 'C28 H34 Cl2 Fe N14 O8'
_chemical_formula_sum 'C28 H34 Cl2 Fe N14 O8'
_chemical_formula_weight 821.44
_chemical_name_systematic
;
?
;
_space_group_IT_number 2
_symmetry_cell_setting triclinic
_symmetry_space_group_name_Hall '-P 1'
_symmetry_space_group_name_H-M 'P -1'
_atom_sites_solution_hydrogens geom
_atom_sites_solution_primary direct
_atom_sites_solution_secondary difmap
_audit_creation_method SHELXL-97
_cell_angle_alpha 66.581(2)
_cell_angle_beta 76.138(2)
_cell_angle_gamma 62.629(2)
_cell_formula_units_Z 2
_cell_length_a 11.9124(13)
_cell_length_b 12.0189(13)
_cell_length_c 14.8282(16)
_cell_measurement_reflns_used 3991
_cell_measurement_temperature 100(2)
_cell_measurement_theta_max 25.98
_cell_measurement_theta_min 2.36
_cell_volume 1725.8(3)
_computing_cell_refinement 'Bruker SMART'
_computing_data_collection 'Bruker SMART'
_computing_data_reduction 'Bruker SAINT'
_computing_molecular_graphics 'Bruker SHELXTL'
_computing_publication_material 'Bruker SHELXTL'
_computing_structure_refinement 'SHELXL-97 (Sheldrick, 1997)'
_computing_structure_solution 'SHELXS-97 (Sheldrick, 1990)'
_diffrn_ambient_temperature 100(2)
_diffrn_measured_fraction_theta_full 0.985
_diffrn_measured_fraction_theta_max 0.985
_diffrn_measurement_device_type 'CCD area detector'
_diffrn_measurement_method 'phi and omega scans'
_diffrn_radiation_monochromator graphite
_diffrn_radiation_source 'fine-focus sealed tube'
_diffrn_radiation_type MoK\a
_diffrn_radiation_wavelength 0.71073
_diffrn_reflns_av_R_equivalents 0.0546
_diffrn_reflns_av_sigmaI/netI 0.0936
_diffrn_reflns_limit_h_max 14
_diffrn_reflns_limit_h_min -14
_diffrn_reflns_limit_k_max 14
_diffrn_reflns_limit_k_min -14
_diffrn_reflns_limit_l_max 17
_diffrn_reflns_limit_l_min -18
_diffrn_reflns_number 13450
_diffrn_reflns_theta_full 26.00
_diffrn_reflns_theta_max 26.00
_diffrn_reflns_theta_min 1.50
_exptl_absorpt_coefficient_mu 0.663
_exptl_absorpt_correction_T_max 0.9740
_exptl_absorpt_correction_T_min 0.8158
_exptl_absorpt_correction_type multi-scan
_exptl_absorpt_process_details SADABS
_exptl_crystal_colour yellow
_exptl_crystal_density_diffrn 1.581
_exptl_crystal_density_method 'not measured'
_exptl_crystal_description trigonal
_exptl_crystal_F_000 848
_exptl_crystal_size_max 0.32
_exptl_crystal_size_mid 0.22
_exptl_crystal_size_min 0.04
_refine_diff_density_max 1.235
_refine_diff_density_min -0.474
_refine_diff_density_rms 0.118
_refine_ls_extinction_method none
_refine_ls_goodness_of_fit_ref 1.119
_refine_ls_hydrogen_treatment mixed
_refine_ls_matrix_type full
_refine_ls_number_parameters 480
_refine_ls_number_reflns 6680
_refine_ls_number_restraints 0
_refine_ls_restrained_S_all 1.119
_refine_ls_R_factor_all 0.1241
_refine_ls_R_factor_gt 0.0873
_refine_ls_shift/su_max 0.001
_refine_ls_shift/su_mean 0.000
_refine_ls_structure_factor_coef Fsqd
_refine_ls_weighting_details 'calc w=1/[\s^2^(Fo^2^)+(0.0800P)^2^+2.3942P] where P=(Fo^2^+2Fc^2^)/3'
_refine_ls_weighting_scheme calc
_refine_ls_wR_factor_gt 0.1783
_refine_ls_wR_factor_ref 0.1948
_reflns_number_gt 4736
_reflns_number_total 6680
_reflns_threshold_expression >2sigma(I)
_cod_data_source_file c0dt00373e.txt
_cod_data_source_block rc35
_cod_depositor_comments
;
The following automatic conversions were performed:

'_symmetry_cell_setting' value 'Triclinic' changed to 'triclinic'
according to /home/saulius/struct/CIF-dictionaries/cif_core.dic
dictionary named 'cif_core.dic' version 2.4.2 from 2011-04-26.

Automatic conversion script
Id: cif_fix_values 1891 2012-01-12 08:04:46Z andrius 
;
_cod_original_sg_symbol_H-M 'P-1 '
_cod_database_code 7026372

loop_
_symmetry_equiv_pos_as_xyz
'x, y, z'
'-x, -y, -z'

loop_
_atom_site_label
_atom_site_type_symbol
_atom_site_fract_x
_atom_site_fract_y
_atom_site_fract_z
_atom_site_U_iso_or_equiv
_atom_site_adp_type
_atom_site_occupancy
_atom_site_symmetry_multiplicity
_atom_site_calc_flag
_atom_site_refinement_flags
C1 C 0.4986(6) 0.6533(6) 0.4611(4) 0.0252(13) Uani 1 1 d .
H1 H 0.4430 0.6613 0.5164 0.030 Uiso 1 1 calc R
C2 C 0.6286(6) 0.5785(6) 0.4640(4) 0.0273(14) Uani 1 1 d .
H2 H 0.6750 0.5293 0.5196 0.033 Uiso 1 1 calc R
C3 C 0.6737(5) 0.5920(6) 0.3691(4) 0.0253(13) Uani 1 1 d .
H3 H 0.7578 0.5529 0.3468 0.030 Uiso 1 1 calc R
C4 C 0.6712(5) 0.6895(5) 0.1468(4) 0.0197(12) Uani 1 1 d .
H4 H 0.7508 0.6311 0.1703 0.024 Uiso 1 1 calc R
C5 C 0.6533(5) 0.7462(6) 0.0445(4) 0.0228(13) Uani 1 1 d .
C6 C 0.5302(5) 0.8349(6) 0.0138(4) 0.0212(12) Uani 1 1 d .
H6 H 0.5149 0.8737 -0.0527 0.025 Uiso 1 1 calc R
C7 C 0.4334(5) 0.8623(5) 0.0849(4) 0.0190(12) Uani 1 1 d .
C8 C 0.5665(5) 0.7242(5) 0.2093(4) 0.0196(12) Uani 1 1 d .
C9 C 0.2365(5) 1.0276(6) -0.0179(4) 0.0232(13) Uani 1 1 d .
H9 H 0.2690 1.0373 -0.0829 0.028 Uiso 1 1 calc R
C10 C 0.3010(5) 0.9517(5) 0.0649(4) 0.0188(12) Uani 1 1 d .
C11 C -0.1165(5) 1.2162(6) 0.0185(4) 0.0290(14) Uani 1 1 d .
H11A H -0.1126 1.2684 0.0526 0.035 Uiso 1 1 calc R
H11B H -0.1259 1.1379 0.0675 0.035 Uiso 1 1 calc R
C12 C 0.0046(5) 1.1745(6) -0.0451(4) 0.0303(14) Uani 1 1 d .
H12A H -0.0026 1.1293 -0.0835 0.036 Uiso 1 1 calc R
H12B H 0.0171 1.2530 -0.0905 0.036 Uiso 1 1 calc R
C13 C -0.2306(5) 1.2984(6) -0.0446(4) 0.0308(14) Uani 1 1 d .
H13A H -0.2234 1.3791 -0.0910 0.037 Uiso 1 1 calc R
H13B H -0.2310 1.2481 -0.0820 0.037 Uiso 1 1 calc R
C14 C -0.3543(6) 1.3341(8) 0.0185(5) 0.0484(19) Uani 1 1 d .
H14C H -0.3583 1.2547 0.0681 0.073 Uiso 1 1 calc R
H14D H -0.4242 1.3778 -0.0221 0.073 Uiso 1 1 calc R
H14E H -0.3583 1.3925 0.0496 0.073 Uiso 1 1 calc R
C15 C 0.0522(5) 0.6648(6) 0.4631(4) 0.0274(14) Uani 1 1 d .
H15 H 0.0041 0.6488 0.5224 0.033 Uiso 1 1 calc R
C16 C 0.0664(5) 0.6195(6) 0.3884(4) 0.0260(13) Uani 1 1 d .
H16 H 0.0304 0.5664 0.3862 0.031 Uiso 1 1 calc R
C17 C 0.1455(5) 0.6691(6) 0.3165(4) 0.0231(13) Uani 1 1 d .
H17 H 0.1710 0.6535 0.2567 0.028 Uiso 1 1 calc R
C18 C 0.1372(5) 0.8118(5) 0.4809(4) 0.0196(12) Uani 1 1 d .
C19 C 0.0893(5) 0.8090(6) 0.5752(4) 0.0225(13) Uani 1 1 d .
H19 H 0.0461 0.7558 0.6126 0.027 Uiso 1 1 calc R
C20 C 0.1070(5) 0.8876(6) 0.6133(4) 0.0238(13) Uani 1 1 d .
C21 C 0.1745(5) 0.9664(6) 0.5529(4) 0.0228(13) Uani 1 1 d .
H21 H 0.1883 1.0202 0.5760 0.027 Uiso 1 1 calc R
C22 C 0.2187(5) 0.9610(5) 0.4594(4) 0.0209(12) Uani 1 1 d .
C23 C 0.2853(5) 1.0398(5) 0.3872(4) 0.0214(12) Uani 1 1 d .
C24 C 0.3250(5) 1.1279(6) 0.3876(4) 0.0239(13) Uani 1 1 d .
H24 H 0.3190 1.1549 0.4399 0.029 Uiso 1 1 calc R
C25 C 0.4394(6) 1.2587(6) 0.2523(4) 0.0273(14) Uani 1 1 d .
H25A H 0.4073 1.3197 0.1886 0.033 Uiso 1 1 calc R
H25B H 0.5294 1.2077 0.2420 0.033 Uiso 1 1 calc R
C26 C 0.4201(6) 1.3376(6) 0.3168(4) 0.0316(14) Uani 1 1 d .
H26A H 0.4557 1.2774 0.3796 0.038 Uiso 1 1 calc R
H26B H 0.3301 1.3865 0.3294 0.038 Uiso 1 1 calc R
C27 C 0.4844(6) 1.4358(6) 0.2664(4) 0.0319(15) Uani 1 1 d .
H27A H 0.4590 1.4857 0.1995 0.038 Uiso 1 1 calc R
H27B H 0.4555 1.4984 0.3014 0.038 Uiso 1 1 calc R
C28 C 0.6273(6) 1.3658(6) 0.2644(5) 0.0358(16) Uani 1 1 d .
H28A H 0.6531 1.3200 0.3307 0.054 Uiso 1 1 calc R
H28B H 0.6632 1.4300 0.2308 0.054 Uiso 1 1 calc R
H28C H 0.6563 1.3030 0.2305 0.054 Uiso 1 1 calc R
Cl1 Cl 0.95420(13) 0.57166(14) 0.79778(10) 0.0269(4) Uani 1 1 d .
Cl3 Cl 0.75722(16) 0.87959(16) 0.28945(11) 0.0375(4) Uani 1 1 d .
Fe1 Fe 0.29441(7) 0.86020(8) 0.28709(5) 0.0171(2) Uani 1 1 d .
N5 N 0.7514(5) 0.7150(5) -0.0208(3) 0.0310(12) Uani 1 1 d .
H1A H 0.7401 0.7490 -0.0828 0.037 Uiso 1 1 calc R
H1B H 0.8259 0.6607 -0.0009 0.037 Uiso 1 1 calc R
N2 N 0.4488(4) 0.8064(4) 0.1825(3) 0.0179(10) Uani 1 1 d .
N3 N 0.5738(4) 0.6728(4) 0.3126(3) 0.0196(10) Uani 1 1 d .
N4 N 0.4639(4) 0.7122(4) 0.3686(3) 0.0207(10) Uani 1 1 d .
N1 N 0.2160(4) 0.9681(5) 0.1437(3) 0.0213(10) Uani 1 1 d .
N6 N 0.1029(4) 1.0492(5) 0.1128(3) 0.0259(11) Uani 1 1 d .
N7 N 0.1156(4) 1.0855(5) 0.0146(3) 0.0236(11) Uani 1 1 d .
N9 N 0.1812(4) 0.7412(5) 0.3420(3) 0.0222(10) Uani 1 1 d .
N10 N 0.1225(4) 0.7384(5) 0.4335(3) 0.0212(10) Uani 1 1 d .
N11 N 0.3149(4) 1.0271(4) 0.2961(3) 0.0203(10) Uani 1 1 d .
N12 N 0.3683(4) 1.1077(4) 0.2397(3) 0.0208(10) Uani 1 1 d .
N13 N 0.3755(4) 1.1684(5) 0.2952(3) 0.0220(10) Uani 1 1 d .
N8 N 0.2000(4) 0.8855(4) 0.4230(3) 0.0191(10) Uani 1 1 d .
N14 N 0.0611(4) 0.8917(5) 0.7046(3) 0.0282(12) Uani 1 1 d .
H14A H 0.0196 0.8448 0.7409 0.034 Uiso 1 1 calc R
H14B H 0.0733 0.9412 0.7267 0.034 Uiso 1 1 calc R
O1 O 0.7465(5) 0.8354(5) 0.3940(3) 0.0460(13) Uani 1 1 d .
O2 O 0.6354(6) 0.9456(7) 0.2513(4) 0.090(2) Uani 1 1 d .
O3 O 0.8245(4) 0.7694(5) 0.2546(3) 0.0445(12) Uani 1 1 d .
O4 O 0.8204(8) 0.9625(7) 0.2523(4) 0.094(3) Uani 1 1 d .
O5 O 0.9192(4) 0.7050(4) 0.7907(3) 0.0376(11) Uani 1 1 d .
O6 O 1.0414(4) 0.5436(4) 0.7172(3) 0.0468(13) Uani 1 1 d .
O7 O 1.0097(5) 0.4815(5) 0.8888(3) 0.0516(13) Uani 1 1 d .
O8 O 0.8440(4) 0.5565(5) 0.7934(4) 0.0530(14) Uani 1 1 d .

loop_
_atom_site_aniso_label
_atom_site_aniso_U_11
_atom_site_aniso_U_22
_atom_site_aniso_U_33
_atom_site_aniso_U_23
_atom_site_aniso_U_13
_atom_site_aniso_U_12
C1 0.031(3) 0.031(3) 0.009(3) -0.003(2) 0.000(2) -0.013(3)
C2 0.028(3) 0.033(4) 0.015(3) -0.006(3) -0.001(2) -0.009(3)
C3 0.020(3) 0.027(3) 0.019(3) -0.005(3) 0.004(2) -0.007(3)
C4 0.016(3) 0.020(3) 0.016(3) -0.005(2) 0.003(2) -0.005(2)
C5 0.022(3) 0.025(3) 0.022(3) -0.010(2) 0.008(2) -0.013(3)
C6 0.027(3) 0.028(3) 0.009(3) -0.005(2) -0.001(2) -0.013(3)
C7 0.019(3) 0.017(3) 0.015(3) -0.002(2) 0.001(2) -0.006(2)
C8 0.026(3) 0.015(3) 0.013(3) -0.001(2) 0.002(2) -0.010(2)
C9 0.025(3) 0.032(3) 0.008(3) -0.004(2) 0.006(2) -0.014(3)
C10 0.021(3) 0.024(3) 0.009(2) -0.003(2) 0.004(2) -0.011(2)
C11 0.029(3) 0.029(3) 0.021(3) -0.004(3) -0.004(3) -0.009(3)
C12 0.029(3) 0.032(4) 0.014(3) 0.000(3) -0.004(2) -0.005(3)
C13 0.027(3) 0.030(4) 0.024(3) -0.003(3) -0.001(3) -0.008(3)
C14 0.030(4) 0.065(5) 0.039(4) -0.022(4) -0.002(3) -0.007(4)
C15 0.026(3) 0.029(3) 0.024(3) -0.003(3) -0.002(2) -0.014(3)
C16 0.028(3) 0.029(3) 0.022(3) -0.004(3) -0.004(2) -0.017(3)
C17 0.024(3) 0.029(3) 0.017(3) -0.011(3) 0.000(2) -0.009(3)
C18 0.016(3) 0.021(3) 0.015(3) -0.004(2) 0.000(2) -0.003(2)
C19 0.020(3) 0.027(3) 0.018(3) -0.007(2) 0.004(2) -0.010(3)
C20 0.017(3) 0.027(3) 0.020(3) -0.008(3) 0.005(2) -0.006(3)
C21 0.021(3) 0.026(3) 0.018(3) -0.011(2) 0.004(2) -0.006(3)
C22 0.016(3) 0.022(3) 0.018(3) -0.008(2) 0.004(2) -0.004(2)
C23 0.021(3) 0.020(3) 0.016(3) -0.004(2) -0.001(2) -0.004(2)
C24 0.023(3) 0.029(3) 0.019(3) -0.012(3) 0.003(2) -0.009(3)
C25 0.028(3) 0.030(3) 0.021(3) -0.006(3) 0.007(2) -0.016(3)
C26 0.035(4) 0.036(4) 0.025(3) -0.007(3) -0.002(3) -0.018(3)
C27 0.042(4) 0.027(3) 0.028(3) -0.009(3) -0.001(3) -0.015(3)
C28 0.042(4) 0.037(4) 0.029(3) -0.009(3) -0.002(3) -0.017(3)
Cl1 0.0232(8) 0.0258(8) 0.0207(7) -0.0048(6) 0.0056(6) -0.0069(6)
Cl3 0.0494(11) 0.0386(10) 0.0221(8) -0.0089(7) -0.0032(7) -0.0167(8)
Fe1 0.0152(4) 0.0209(4) 0.0092(4) -0.0045(3) 0.0034(3) -0.0050(3)
N5 0.024(3) 0.038(3) 0.015(2) -0.008(2) 0.007(2) -0.004(2)
N2 0.015(2) 0.026(3) 0.009(2) -0.0040(19) 0.0039(17) -0.010(2)
N3 0.017(2) 0.022(3) 0.015(2) -0.0023(19) 0.0003(18) -0.007(2)
N4 0.018(2) 0.023(3) 0.017(2) -0.010(2) 0.0051(19) -0.005(2)
N1 0.016(2) 0.027(3) 0.013(2) -0.007(2) 0.0016(18) -0.003(2)
N6 0.023(3) 0.030(3) 0.015(2) -0.001(2) -0.001(2) -0.008(2)
N7 0.027(3) 0.027(3) 0.009(2) 0.003(2) -0.0022(19) -0.011(2)
N9 0.021(2) 0.026(3) 0.013(2) -0.005(2) -0.0011(19) -0.006(2)
N10 0.013(2) 0.027(3) 0.014(2) -0.004(2) 0.0019(18) -0.005(2)
N11 0.020(2) 0.023(3) 0.014(2) -0.006(2) 0.0045(19) -0.008(2)
N12 0.017(2) 0.022(3) 0.017(2) -0.009(2) 0.0024(19) -0.003(2)
N13 0.024(3) 0.024(3) 0.016(2) -0.006(2) 0.0034(19) -0.012(2)
N8 0.016(2) 0.020(3) 0.014(2) -0.006(2) 0.0013(18) -0.003(2)
N14 0.026(3) 0.041(3) 0.015(2) -0.012(2) 0.010(2) -0.015(2)
O1 0.066(3) 0.065(3) 0.021(2) -0.016(2) 0.008(2) -0.042(3)
O2 0.053(4) 0.106(5) 0.062(4) -0.039(4) -0.017(3) 0.021(4)
O3 0.051(3) 0.048(3) 0.033(3) -0.022(2) 0.007(2) -0.016(3)
O4 0.202(8) 0.112(5) 0.032(3) -0.032(3) 0.032(4) -0.127(6)
O5 0.041(3) 0.032(3) 0.038(3) -0.017(2) 0.018(2) -0.019(2)
O6 0.052(3) 0.032(3) 0.036(3) -0.013(2) 0.022(2) -0.013(2)
O7 0.050(3) 0.052(3) 0.032(3) 0.002(2) -0.014(2) -0.012(3)
O8 0.042(3) 0.057(3) 0.060(3) -0.009(3) -0.010(3) -0.025(3)

loop_
_atom_type_symbol
_atom_type_description
_atom_type_scat_dispersion_real
_atom_type_scat_dispersion_imag
_atom_type_scat_source
C C 0.0033 0.0016 'International Tables Vol C Tables 4.2.6.8 and 6.1.1.4'
H H 0.0000 0.0000 'International Tables Vol C Tables 4.2.6.8 and 6.1.1.4'
N N 0.0061 0.0033 'International Tables Vol C Tables 4.2.6.8 and 6.1.1.4'
O O 0.0106 0.0060 'International Tables Vol C Tables 4.2.6.8 and 6.1.1.4'
Cl Cl 0.1484 0.1585 'International Tables Vol C Tables 4.2.6.8 and 6.1.1.4'
Fe Fe 0.3463 0.8444 'International Tables Vol C Tables 4.2.6.8 and 6.1.1.4'

loop_
_geom_angle_atom_site_label_1
_geom_angle_atom_site_label_2
_geom_angle_atom_site_label_3
_geom_angle
N4 C1 C2 111.3(5)
N4 C1 H1 124.4
C2 C1 H1 124.4
C3 C2 C1 105.7(5)
C3 C2 H2 127.2
C1 C2 H2 127.2
N3 C3 C2 107.3(5)
N3 C3 H3 126.4
C2 C3 H3 126.4
C8 C4 C5 117.1(5)
C8 C4 H4 121.5
C5 C4 H4 121.5
N5 C5 C6 121.2(5)
N5 C5 C4 120.3(5)
C6 C5 C4 118.6(5)
C7 C6 C5 118.1(5)
C7 C6 H6 120.9
C5 C6 H6 120.9
N2 C7 C6 123.8(5)
N2 C7 C10 111.6(4)
C6 C7 C10 124.6(5)
N2 C8 C4 125.7(5)
N2 C8 N3 112.6(4)
C4 C8 N3 121.6(5)
N7 C9 C10 105.0(4)
N7 C9 H9 127.5
C10 C9 H9 127.5
C9 C10 N1 107.6(5)
C9 C10 C7 134.9(5)
N1 C10 C7 117.6(4)
C12 C11 C13 110.5(5)
C12 C11 H11A 109.6
C13 C11 H11A 109.6
C12 C11 H11B 109.6
C13 C11 H11B 109.6
H11A C11 H11B 108.1
N7 C12 C11 111.8(4)
N7 C12 H12A 109.3
C11 C12 H12A 109.3
N7 C12 H12B 109.3
C11 C12 H12B 109.3
H12A C12 H12B 107.9
C14 C13 C11 111.4(5)
C14 C13 H13A 109.4
C11 C13 H13A 109.4
C14 C13 H13B 109.4
C11 C13 H13B 109.4
H13A C13 H13B 108.0
C13 C14 H14C 109.5
C13 C14 H14D 109.5
H14C C14 H14D 109.5
C13 C14 H14E 109.5
H14C C14 H14E 109.5
H14D C14 H14E 109.5
C16 C15 N10 106.5(5)
C16 C15 H15 126.7
N10 C15 H15 126.7
C15 C16 C17 105.4(5)
C15 C16 H16 127.3
C17 C16 H16 127.3
N9 C17 C16 112.7(5)
N9 C17 H17 123.6
C16 C17 H17 123.6
N8 C18 C19 124.3(5)
N8 C18 N10 112.5(4)
C19 C18 N10 123.2(5)
C18 C19 C20 118.2(5)
C18 C19 H19 120.9
C20 C19 H19 120.9
N14 C20 C19 121.6(5)
N14 C20 C21 120.0(5)
C19 C20 C21 118.4(5)
C22 C21 C20 118.4(5)
C22 C21 H21 120.8
C20 C21 H21 120.8
N8 C22 C21 122.7(5)
N8 C22 C23 112.3(4)
C21 C22 C23 124.9(5)
C24 C23 N11 108.6(5)
C24 C23 C22 135.0(5)
N11 C23 C22 116.4(5)
C23 C24 N13 104.7(5)
C23 C24 H24 127.6
N13 C24 H24 127.6
N13 C25 C26 112.5(4)
N13 C25 H25A 109.1
C26 C25 H25A 109.1
N13 C25 H25B 109.1
C26 C25 H25B 109.1
H25A C25 H25B 107.8
C25 C26 C27 110.6(5)
C25 C26 H26A 109.5
C27 C26 H26A 109.5
C25 C26 H26B 109.5
C27 C26 H26B 109.5
H26A C26 H26B 108.1
C28 C27 C26 112.3(5)
C28 C27 H27A 109.1
C26 C27 H27A 109.1
C28 C27 H27B 109.1
C26 C27 H27B 109.1
H27A C27 H27B 107.9
C27 C28 H28A 109.5
C27 C28 H28B 109.5
H28A C28 H28B 109.5
C27 C28 H28C 109.5
H28A C28 H28C 109.5
H28B C28 H28C 109.5
O6 Cl1 O8 108.8(3)
O6 Cl1 O5 109.4(3)
O8 Cl1 O5 109.2(3)
O6 Cl1 O7 110.1(3)
O8 Cl1 O7 109.1(3)
O5 Cl1 O7 110.3(3)
O4 Cl3 O1 110.7(3)
O4 Cl3 O3 108.8(4)
O1 Cl3 O3 110.6(3)
O4 Cl3 O2 110.4(5)
O1 Cl3 O2 110.8(3)
O3 Cl3 O2 105.4(3)
N8 Fe1 N2 158.14(17)
N8 Fe1 N1 126.42(16)
N2 Fe1 N1 74.04(16)
N8 Fe1 N11 73.64(16)
N2 Fe1 N11 99.09(16)
N1 Fe1 N11 94.91(17)
N8 Fe1 N9 73.14(17)
N2 Fe1 N9 116.48(17)
N1 Fe1 N9 94.59(17)
N11 Fe1 N9 144.42(16)
N8 Fe1 N4 87.58(16)
N2 Fe1 N4 72.00(16)
N1 Fe1 N4 145.94(16)
N11 Fe1 N4 92.95(17)
N9 Fe1 N4 98.03(16)
C5 N5 H1A 120.0
C5 N5 H1B 120.0
H1A N5 H1B 120.0
C8 N2 C7 116.6(4)
C8 N2 Fe1 122.1(3)
C7 N2 Fe1 121.1(4)
C3 N3 N4 111.3(4)
C3 N3 C8 131.5(4)
N4 N3 C8 117.2(4)
C1 N4 N3 104.5(4)
C1 N4 Fe1 139.3(4)
N3 N4 Fe1 115.9(3)
N6 N1 C10 109.5(4)
N6 N1 Fe1 134.9(3)
C10 N1 Fe1 115.6(3)
N1 N6 N7 106.5(4)
N6 N7 C9 111.4(4)
N6 N7 C12 121.2(4)
C9 N7 C12 127.3(4)
C17 N9 N10 104.0(4)
C17 N9 Fe1 142.0(4)
N10 N9 Fe1 113.9(3)
N9 N10 C15 111.3(4)
N9 N10 C18 118.5(4)
C15 N10 C18 130.1(4)
N12 N11 C23 108.7(4)
N12 N11 Fe1 135.5(3)
C23 N11 Fe1 114.7(3)
N11 N12 N13 106.9(4)
N12 N13 C24 111.0(4)
N12 N13 C25 118.7(4)
C24 N13 C25 130.2(5)
C18 N8 C22 118.0(4)
C18 N8 Fe1 121.0(4)
C22 N8 Fe1 120.2(3)
C20 N14 H14A 120.0
C20 N14 H14B 120.0
H14A N14 H14B 120.0

loop_
_geom_bond_atom_site_label_1
_geom_bond_atom_site_label_2
_geom_bond_distance
C1 N4 1.335(7)
C1 C2 1.389(8)
C1 H1 0.9300
C2 C3 1.353(7)
C2 H2 0.9300
C3 N3 1.353(7)
C3 H3 0.9300
C4 C8 1.365(7)
C4 C5 1.418(7)
C4 H4 0.9300
C5 N5 1.338(7)
C5 C6 1.411(8)
C6 C7 1.377(7)
C6 H6 0.9300
C7 N2 1.349(6)
C7 C10 1.464(7)
C8 N2 1.335(7)
C8 N3 1.414(6)
C9 N7 1.343(7)
C9 C10 1.359(7)
C9 H9 0.9300
C10 N1 1.365(6)
C11 C12 1.510(8)
C11 C13 1.530(8)
C11 H11A 0.9700
C11 H11B 0.9700
C12 N7 1.478(7)
C12 H12A 0.9700
C12 H12B 0.9700
C13 C14 1.519(8)
C13 H13A 0.9700
C13 H13B 0.9700
C14 H14C 0.9600
C14 H14D 0.9600
C14 H14E 0.9600
C15 C16 1.362(8)
C15 N10 1.369(7)
C15 H15 0.9300
C16 C17 1.382(7)
C16 H16 0.9300
C17 N9 1.323(7)
C17 H17 0.9300
C18 N8 1.333(7)
C18 C19 1.371(7)
C18 N10 1.413(7)
C19 C20 1.386(8)
C19 H19 0.9300
C20 N14 1.345(6)
C20 C21 1.423(7)
C21 C22 1.375(7)
C21 H21 0.9300
C22 N8 1.342(7)
C22 C23 1.466(7)
C23 C24 1.346(8)
C23 N11 1.363(6)
C24 N13 1.349(7)
C24 H24 0.9300
C25 N13 1.463(7)
C25 C26 1.511(8)
C25 H25A 0.9700
C25 H25B 0.9700
C26 C27 1.548(8)
C26 H26A 0.9700
C26 H26B 0.9700
C27 C28 1.511(9)
C27 H27A 0.9700
C27 H27B 0.9700
C28 H28A 0.9600
C28 H28B 0.9600
C28 H28C 0.9600
Cl1 O6 1.422(4)
Cl1 O8 1.426(5)
Cl1 O5 1.424(4)
Cl1 O7 1.428(5)
Cl3 O4 1.385(5)
Cl3 O1 1.419(4)
Cl3 O3 1.426(5)
Cl3 O2 1.426(6)
Fe1 N8 2.122(4)
Fe1 N2 2.131(4)
Fe1 N1 2.173(4)
Fe1 N11 2.186(4)
Fe1 N9 2.202(5)
Fe1 N4 2.204(5)
N5 H1A 0.8600
N5 H1B 0.8600
N3 N4 1.360(6)
N1 N6 1.307(6)
N6 N7 1.335(6)
N9 N10 1.365(6)
N11 N12 1.308(6)
N12 N13 1.336(6)
N14 H14A 0.8600
N14 H14B 0.8600
